data_4133381
loop_
_publ_author_name
'Ji, Zhe'
'Trickett, Christopher'
'Pei, Xiaokun'
'Yaghi, Omar M.'

_publ_section_title
;
 Linking Molybdenum-Sulfur Clusters for Electrocatalytic Hydrogen
 Evolution.
;
_journal_issue 42
_journal_name_full 'Journal of the American Chemical Society'
_journal_page_first 13618
_journal_page_last 13622
_journal_paper_doi 10.1021/jacs.8b09807
_journal_volume 140
_journal_year 2018
_chemical_formula_moiety 'C54 H36 Mo6 N6 O18 S8'
_chemical_formula_sum 'C54 H34 Mo6 N6 O18 S8'
_chemical_formula_weight 1886.99
_space_group_crystal_system monoclinic
_space_group_IT_number 15
_space_group_name_Hall '-C 2yc'
_space_group_name_H-M_alt 'C 1 2/c 1'
_atom_sites_solution_hydrogens geom
_atom_sites_solution_primary 'dual space'
_atom_sites_solution_secondary difmap
_audit_creation_date 2018-08-18
_audit_creation_method
;
Olex2 1.2
(compiled 2018.05.29 svn.r3508 for OlexSys, GUI svn.r5506)
;
_cell_angle_alpha 90
_cell_angle_beta 106.853(2)
_cell_angle_gamma 90
_cell_formula_units_Z 8
_cell_length_a 24.8186(16)
_cell_length_b 21.5751(16)
_cell_length_c 33.513(2)
_cell_measurement_reflns_used 4610
_cell_measurement_temperature 100
_cell_measurement_theta_max 19.566
_cell_measurement_theta_min 2.276
_cell_volume 17174(2)
_computing_cell_refinement 'SAINT V8.38A Bruker-AXS, Madison WI'
_computing_data_collection 'SAINT V8.38A Bruker-AXS, Madison WI'
_computing_data_reduction 'SAINT V8.38A Bruker-AXS, Madison WI'
_computing_molecular_graphics 'Olex2 (Dolomanov et al., 2009)'
_computing_publication_material 'Olex2 (Dolomanov et al., 2009)'
_computing_structure_refinement 'SHELXL-2016/6 (Sheldrick, 2016)'
_computing_structure_solution 'SHELXT-2016/6 (Sheldrick, 2016)'
_diffrn_ambient_temperature 100.0
_diffrn_detector_area_resol_mean 10.42
_diffrn_detector_type 'Bruker PHOTON-100 detector'
_diffrn_measured_fraction_theta_full 0.995
_diffrn_measured_fraction_theta_max 0.995
_diffrn_measurement_device_type 'Bruker D8 Venture'
_diffrn_measurement_method '\f and \w scans'
_diffrn_radiation_type MoK\a
_diffrn_radiation_wavelength 0.71073
_diffrn_reflns_av_R_equivalents 0.1098
_diffrn_reflns_av_unetI/netI 0.0783
_diffrn_reflns_Laue_measured_fraction_full 0.995
_diffrn_reflns_Laue_measured_fraction_max 0.995
_diffrn_reflns_limit_h_max 24
_diffrn_reflns_limit_h_min -24
_diffrn_reflns_limit_k_max 21
_diffrn_reflns_limit_k_min -21
_diffrn_reflns_limit_l_max 33
_diffrn_reflns_limit_l_min -33
_diffrn_reflns_number 51225
_diffrn_reflns_point_group_measured_fraction_full 0.995
_diffrn_reflns_point_group_measured_fraction_max 0.995
_diffrn_reflns_theta_full 20.867
_diffrn_reflns_theta_max 20.867
_diffrn_reflns_theta_min 2.412
_diffrn_source 'microfocus sealed X-ray tube'
_diffrn_source_type 'Incoatec I\ms'
_exptl_absorpt_coefficient_mu 1.099
_exptl_absorpt_correction_T_max 0.7445
_exptl_absorpt_correction_T_min 0.6437
_exptl_absorpt_correction_type multi-scan
_exptl_absorpt_process_details
'SADABS-2016/2 (Bruker,2016/2) was used for absorption correction. wR2(int) was 0.0735 before and 0.0518 after correction. The Ratio of minimum to maximum transmission is 0.8646. The \l/2 correction factor is Not present.'
_exptl_crystal_colour 'dark green'
_exptl_crystal_density_diffrn 1.460
_exptl_crystal_description hexagonal
_exptl_crystal_F_000 7392
_exptl_crystal_size_max 0.3
_exptl_crystal_size_mid 0.3
_exptl_crystal_size_min 0.05
_refine_diff_density_max 0.847
_refine_diff_density_min -0.464
_refine_diff_density_rms 0.093
_refine_ls_extinction_method none
_refine_ls_goodness_of_fit_ref 1.046
_refine_ls_hydrogen_treatment constr
_refine_ls_matrix_type full
_refine_ls_number_parameters 829
_refine_ls_number_reflns 9020
_refine_ls_number_restraints 228
_refine_ls_restrained_S_all 1.041
_refine_ls_R_factor_all 0.0749
_refine_ls_R_factor_gt 0.0487
_refine_ls_shift/su_max 0.001
_refine_ls_shift/su_mean 0.000
_refine_ls_structure_factor_coef Fsqd
_refine_ls_weighting_details 'w=1/[\s^2^(Fo^2^)+(0.0559P)^2^+51.3682P] where P=(Fo^2^+2Fc^2^)/3'
_refine_ls_weighting_scheme calc
_refine_ls_wR_factor_gt 0.1166
_refine_ls_wR_factor_ref 0.1261
_reflns_Friedel_coverage 0.000
_reflns_number_gt 6222
_reflns_number_total 9020
_reflns_threshold_expression 'I > 2\s(I)'
_cod_data_source_file ja8b09807_si_004.cif
_cod_data_source_block MOS_4
_cod_depositor_comments
;
The following automatic conversions were performed:

data item '_atom_sites_solution_secondary' value 'diffmap' was
changed to 'difmap'.

Automatic conversion script
Id: cif_fix_values 6909 2019-04-08 15:41:33Z antanas 
;
_cod_database_code 4133381
_shelx_shelxl_version_number 2016/6
_shelx_space_group_comment
;
The symmetry employed for this shelxl refinement is uniquely defined
by the following loop, which should always be used as a source of
symmetry information in preference to the above space-group names.
They are only intended as comments.
;
_shelx_estimated_absorpt_t_max 0.947
_shelx_estimated_absorpt_t_min 0.734
_olex2_refinement_description
;
1. Fixed Uiso
 At 1.2 times of:
  All C(H) groups
2. Uiso/Uaniso restraints and constraints
N1 \\sim C25 \\sim C29 \\sim C27 \\sim C26 \\sim C28: within 1.7A with sigma of
0.04 and sigma for terminal atoms of 0.08
N2 \\sim C34 \\sim C30 \\sim C31 \\sim C33 \\sim C32: within 1.7A with sigma of
0.04 and sigma for terminal atoms of 0.08
N3 \\sim C37 \\sim C38 \\sim C35 \\sim C39 \\sim C36: within 1.7A with sigma of
0.04 and sigma for terminal atoms of 0.08
N5 \\sim C49 \\sim C45 \\sim C46 \\sim C47 \\sim C48: within 1.7A with sigma of
0.04 and sigma for terminal atoms of 0.08
N4 \\sim C40 \\sim C44 \\sim C41 \\sim C42 \\sim C43: within 1.7A with sigma of
0.04 and sigma for terminal atoms of 0.08
N6 \\sim C54 \\sim C53 \\sim C50 \\sim C52 \\sim C51: within 1.7A with sigma of
0.04 and sigma for terminal atoms of 0.08
Uanis(C15) \\sim Ueq, Uanis(C12) \\sim Ueq: with sigma of 0.1 and sigma for
terminal atoms of 0.2
3.a Aromatic/amide H refined with riding coordinates:
 C24(H24), C8(H8), C16(H16), C12(H12), C20(H20), C4(H4), C54(H54), C53(H53),
 C40(H40), C34(H34), C44(H44), C49(H49), C30(H30), C41(H41), C42(H42), C45(H45),
  C31(H31), C25(H25), C50(H50), C52(H52), C51(H51), C43(H43), C33(H33),
 C37(H37), C32(H32), C29(H29), C38(H38), C27(H27), C35(H35), C26(H26), C39(H39),
  C46(H46), C28(H28), C47(H47), C36(H36), C48(H48)
;
_olex2_submission_special_instructions 'No special instructions were received'

loop_
_space_group_symop_operation_xyz
'x, y, z'
'-x, y, -z+1/2'
'x+1/2, y+1/2, z'
'-x+1/2, y+1/2, -z+1/2'
'-x, -y, -z'
'x, -y, z-1/2'
'-x+1/2, -y+1/2, -z'
'x+1/2, -y+1/2, z-1/2'

loop_
_atom_site_label
_atom_site_type_symbol
_atom_site_fract_x
_atom_site_fract_y
_atom_site_fract_z
_atom_site_U_iso_or_equiv
_atom_site_adp_type
_atom_site_occupancy
_atom_site_site_symmetry_order
_atom_site_calc_flag
_atom_site_refinement_flags_posn
_atom_site_refinement_flags_adp
Mo4 Mo 0.15074(3) 0.19927(4) 0.32916(2) 0.0359(2) Uani 1 1 d . .
Mo6 Mo 0.14607(3) 0.32541(4) 0.32761(2) 0.0356(2) Uani 1 1 d . .
Mo5 Mo 0.16706(3) 0.26145(4) 0.26368(2) 0.0383(2) Uani 1 1 d . .
Mo2 Mo 0.49465(3) 0.30570(4) 0.37968(3) 0.0473(3) Uani 1 1 d . .
Mo1 Mo 0.48587(4) 0.20562(5) 0.42721(3) 0.0525(3) Uani 1 1 d . .
Mo3 Mo 0.47304(3) 0.32302(4) 0.45435(3) 0.0485(3) Uani 1 1 d . .
S5 S 0.22641(9) 0.26601(10) 0.33204(7) 0.0340(6) Uani 1 1 d . .
S1 S 0.41316(10) 0.27431(11) 0.39590(7) 0.0417(7) Uani 1 1 d . .
S8 S 0.10097(12) 0.33626(13) 0.25747(9) 0.0618(8) Uani 1 1 d . .
S7 S 0.08233(12) 0.26035(14) 0.34142(9) 0.0662(8) Uani 1 1 d . .
S4 S 0.54065(12) 0.37240(15) 0.43233(9) 0.0714(9) Uani 1 1 d . .
S3 S 0.52993(12) 0.24542(15) 0.49130(9) 0.0737(9) Uani 1 1 d . .
S2 S 0.55576(13) 0.22474(17) 0.39715(10) 0.0821(10) Uani 1 1 d . .
S6 S 0.10816(14) 0.18126(15) 0.26292(11) 0.0815(10) Uani 1 1 d . .
O1 O 0.1786(3) 0.1950(3) 0.39938(17) 0.0361(15) Uani 1 1 d . .
O9 O 0.1851(2) 0.3504(3) 0.38777(17) 0.0341(15) Uani 1 1 d . .
O12 O 0.4149(3) 0.3904(3) 0.44351(18) 0.0456(17) Uani 1 1 d . .
O11 O 0.4177(2) 0.2913(3) 0.49036(17) 0.0443(17) Uani 1 1 d . .
O2 O 0.2354(2) 0.1791(3) 0.46324(18) 0.0420(16) Uani 1 1 d . .
O3 O 0.2084(2) 0.1303(3) 0.34159(18) 0.0402(16) Uani 1 1 d . .
O4 O 0.4267(3) 0.1563(3) 0.44455(18) 0.0473(17) Uani 1 1 d . .
O10 O 0.3437(2) 0.2788(3) 0.51297(18) 0.0455(17) Uani 1 1 d . .
O8 O 0.1892(3) 0.4072(3) 0.31810(19) 0.0392(16) Uani 1 1 d . .
O18 O 0.4552(2) 0.2766(3) 0.32059(17) 0.0414(16) Uani 1 1 d . .
O15 O 0.2264(2) 0.3121(3) 0.24753(17) 0.0400(16) Uani 1 1 d . .
O13 O 0.2923(3) 0.1389(3) 0.24262(19) 0.0556(19) Uani 1 1 d . .
O14 O 0.2192(3) 0.1890(3) 0.25061(18) 0.0467(17) Uani 1 1 d . .
O17 O 0.4533(3) 0.3888(3) 0.3516(2) 0.0508(18) Uani 1 1 d . .
O6 O 0.4017(3) 0.0815(3) 0.3281(2) 0.061(2) Uani 1 1 d . .
O5 O 0.4561(3) 0.1431(3) 0.37435(19) 0.0502(18) Uani 1 1 d . .
O7 O 0.2535(3) 0.4832(3) 0.3305(2) 0.060(2) Uani 1 1 d . .
O16 O 0.3922(3) 0.4520(3) 0.3116(2) 0.068(2) Uani 1 1 d . .
C15 C 0.3596(4) 0.3806(4) 0.4303(3) 0.036(2) Uani 1 1 d . U
N4 N 0.0945(3) 0.1198(4) 0.3360(3) 0.051(2) Uani 1 1 d . U
N6 N 0.0838(3) 0.3986(4) 0.3360(2) 0.053(2) Uani 1 1 d . U
C1 C 0.2262(4) 0.1783(4) 0.4235(3) 0.034(2) Uani 1 1 d . .
C2 C 0.2726(4) 0.1578(4) 0.4071(3) 0.034(2) Uani 1 1 d . .
C13 C 0.3325(4) 0.3399(4) 0.4513(3) 0.037(2) Uani 1 1 d . .
C10 C 0.2679(4) 0.4013(4) 0.3813(3) 0.038(2) Uani 1 1 d . .
C5 C 0.3625(4) 0.1285(4) 0.3774(3) 0.038(2) Uani 1 1 d . .
C24 C 0.3646(4) 0.2365(4) 0.2848(3) 0.041(2) Uani 1 1 d . .
H24 H 0.381226 0.196735 0.285240 0.049 Uiso 1 1 calc R .
C11 C 0.2398(4) 0.3607(4) 0.4013(3) 0.035(2) Uani 1 1 d . .
C8 C 0.3266(4) 0.1638(4) 0.4331(3) 0.033(2) Uani 1 1 d . .
H8 H 0.332476 0.178034 0.460855 0.040 Uiso 1 1 calc R .
N2 N 0.5600(4) 0.3398(4) 0.3492(3) 0.068(3) Uani 1 1 d . U
C18 C 0.3063(4) 0.2431(4) 0.2661(3) 0.036(2) Uani 1 1 d . .
C16 C 0.3255(4) 0.4118(4) 0.3960(3) 0.041(3) Uani 1 1 d . .
H16 H 0.342045 0.441324 0.382156 0.049 Uiso 1 1 calc R .
C23 C 0.3988(4) 0.2863(5) 0.3028(3) 0.039(2) Uani 1 1 d . .
C21 C 0.3743(4) 0.3443(5) 0.3016(3) 0.039(2) Uani 1 1 d . .
C12 C 0.2735(4) 0.3318(4) 0.4370(3) 0.030(2) Uani 1 1 d . U
H12 H 0.256083 0.305560 0.452420 0.036 Uiso 1 1 calc R .
C7 C 0.3734(4) 0.1491(4) 0.4190(3) 0.043(3) Uani 1 1 d . .
C14 C 0.3672(4) 0.3028(4) 0.4865(3) 0.043(3) Uani 1 1 d . .
N5 N 0.1298(4) 0.2542(5) 0.1939(3) 0.077(3) Uani 1 1 d . U
C20 C 0.3173(4) 0.3525(4) 0.2829(3) 0.039(2) Uani 1 1 d . .
H20 H 0.301365 0.392760 0.281799 0.047 Uiso 1 1 calc R .
C3 C 0.2611(4) 0.1359(4) 0.3662(3) 0.031(2) Uani 1 1 d . .
C19 C 0.2825(4) 0.3019(5) 0.2655(3) 0.042(3) Uani 1 1 d . .
C22 C 0.4075(5) 0.3998(5) 0.3222(4) 0.051(3) Uani 1 1 d . .
N3 N 0.5084(4) 0.3827(5) 0.5117(3) 0.070(3) Uani 1 1 d . U
C9 C 0.2355(5) 0.4330(5) 0.3407(3) 0.044(3) Uani 1 1 d . .
C17 C 0.2712(5) 0.1869(5) 0.2518(3) 0.048(3) Uani 1 1 d . .
C4 C 0.3062(4) 0.1212(4) 0.3525(3) 0.038(2) Uani 1 1 d . .
H4 H 0.299511 0.105292 0.325051 0.046 Uiso 1 1 calc R .
N1 N 0.5406(4) 0.1241(6) 0.4549(3) 0.086(3) Uani 1 1 d . U
C6 C 0.4090(4) 0.1149(5) 0.3581(3) 0.044(3) Uani 1 1 d . .
C54 C 0.1023(4) 0.4480(5) 0.3608(3) 0.054(3) Uani 1 1 d . U
H54 H 0.141682 0.452004 0.373547 0.065 Uiso 1 1 calc R .
C53 C 0.0675(5) 0.4928(5) 0.3686(3) 0.072(3) Uani 1 1 d . U
H53 H 0.082007 0.526256 0.386953 0.086 Uiso 1 1 calc R .
C40 C 0.1139(5) 0.0701(5) 0.3576(4) 0.066(3) Uani 1 1 d . U
H40 H 0.152798 0.067603 0.372280 0.079 Uiso 1 1 calc R .
C34 C 0.5470(5) 0.3576(6) 0.3110(4) 0.089(4) Uani 1 1 d . U
H34 H 0.508246 0.358482 0.295779 0.107 Uiso 1 1 calc R .
C44 C 0.0390(5) 0.1181(6) 0.3152(4) 0.081(4) Uani 1 1 d . U
H44 H 0.022970 0.153626 0.299507 0.098 Uiso 1 1 calc R .
C49 C 0.1603(7) 0.2532(7) 0.1694(4) 0.117(5) Uani 1 1 d . U
H49 H 0.199403 0.260907 0.181175 0.141 Uiso 1 1 calc R .
C30 C 0.6166(6) 0.3426(7) 0.3696(5) 0.113(5) Uani 1 1 d . U
H30 H 0.629191 0.331876 0.398353 0.136 Uiso 1 1 calc R .
C41 C 0.0782(6) 0.0198(6) 0.3597(4) 0.084(4) Uani 1 1 d . U
H41 H 0.093528 -0.015167 0.376322 0.101 Uiso 1 1 calc R .
C42 C 0.0251(6) 0.0203(8) 0.3394(5) 0.108(5) Uani 1 1 d . U
H42 H 0.001912 -0.013543 0.342078 0.130 Uiso 1 1 calc R .
C45 C 0.0757(6) 0.2380(8) 0.1767(4) 0.133(6) Uani 1 1 d . U
H45 H 0.051079 0.235860 0.193682 0.159 Uiso 1 1 calc R .
C31 C 0.6577(5) 0.3614(7) 0.3490(6) 0.118(5) Uani 1 1 d . U
H31 H 0.696953 0.360250 0.362944 0.142 Uiso 1 1 calc R .
C25 C 0.5180(6) 0.0688(8) 0.4539(4) 0.097(5) Uani 1 1 d . U
H25 H 0.478966 0.063969 0.440066 0.116 Uiso 1 1 calc R .
C50 C 0.0292(5) 0.3945(6) 0.3174(4) 0.089(4) Uani 1 1 d . U
H50 H 0.015672 0.360887 0.298858 0.107 Uiso 1 1 calc R .
C52 C 0.0116(6) 0.4875(7) 0.3491(4) 0.103(5) Uani 1 1 d . U
H52 H -0.013675 0.518522 0.352919 0.124 Uiso 1 1 calc R .
C51 C -0.0087(6) 0.4370(8) 0.3238(4) 0.117(5) Uani 1 1 d . U
H51 H -0.047907 0.431795 0.311022 0.140 Uiso 1 1 calc R .
C43 C 0.0032(6) 0.0670(8) 0.3152(5) 0.104(5) Uani 1 1 d . U
H43 H -0.034921 0.066669 0.298513 0.125 Uiso 1 1 calc R .
C33 C 0.5867(6) 0.3761(7) 0.2898(4) 0.111(5) Uani 1 1 d . U
H33 H 0.573878 0.384897 0.260802 0.134 Uiso 1 1 calc R .
C37 C 0.5456(7) 0.4692(9) 0.5780(6) 0.129(6) Uani 1 1 d . U
H37 H 0.556933 0.497804 0.600369 0.155 Uiso 1 1 calc R .
C32 C 0.6374(7) 0.3809(8) 0.3084(5) 0.120(5) Uani 1 1 d . U
H32 H 0.662326 0.398167 0.294603 0.144 Uiso 1 1 calc R .
C29 C 0.5958(6) 0.1275(9) 0.4685(5) 0.156(7) Uani 1 1 d . U
H29 H 0.614103 0.165710 0.466893 0.188 Uiso 1 1 calc R .
C38 C 0.4964(9) 0.4589(9) 0.5599(6) 0.173(8) Uani 1 1 d . U
H38 H 0.468278 0.478833 0.569305 0.207 Uiso 1 1 calc R .
C27 C 0.6050(9) 0.0213(10) 0.4877(7) 0.165(8) Uani 1 1 d . U
H27 H 0.628076 -0.012906 0.499941 0.198 Uiso 1 1 calc R .
C35 C 0.5629(6) 0.3948(8) 0.5300(5) 0.119(5) Uani 1 1 d . U
H35 H 0.590547 0.374333 0.520223 0.143 Uiso 1 1 calc R .
C26 C 0.5502(7) 0.0147(8) 0.4731(5) 0.120(5) Uani 1 1 d . U
H26 H 0.532374 -0.023677 0.474956 0.144 Uiso 1 1 calc R .
C39 C 0.4792(8) 0.4179(8) 0.5249(4) 0.156(7) Uani 1 1 d . U
H39 H 0.440248 0.418184 0.510174 0.187 Uiso 1 1 calc R .
C46 C 0.0553(8) 0.2243(11) 0.1342(6) 0.197(8) Uani 1 1 d . U
H46 H 0.016773 0.213882 0.122236 0.237 Uiso 1 1 calc R .
C28 C 0.6276(9) 0.0759(11) 0.4853(8) 0.191(9) Uani 1 1 d . U
H28 H 0.667395 0.080053 0.495409 0.229 Uiso 1 1 calc R .
C47 C 0.0913(10) 0.2261(12) 0.1099(6) 0.187(8) Uani 1 1 d . U
H47 H 0.077614 0.215355 0.081227 0.224 Uiso 1 1 calc R .
C36 C 0.5811(8) 0.4384(9) 0.5645(5) 0.132(6) Uani 1 1 d . U
H36 H 0.620243 0.444308 0.577379 0.158 Uiso 1 1 calc R .
C48 C 0.1406(9) 0.2411(10) 0.1243(5) 0.167(7) Uani 1 1 d . U
H48 H 0.164956 0.244844 0.107160 0.200 Uiso 1 1 calc R .

loop_
_atom_site_aniso_label
_atom_site_aniso_U_11
_atom_site_aniso_U_22
_atom_site_aniso_U_33
_atom_site_aniso_U_23
_atom_site_aniso_U_13
_atom_site_aniso_U_12
Mo4 0.0296(5) 0.0397(5) 0.0415(5) -0.0037(4) 0.0154(4) -0.0031(4)
Mo6 0.0315(5) 0.0405(5) 0.0379(5) -0.0005(4) 0.0151(4) 0.0020(4)
Mo5 0.0345(5) 0.0463(6) 0.0359(5) -0.0045(4) 0.0131(4) -0.0016(4)
Mo2 0.0325(5) 0.0664(7) 0.0490(6) -0.0105(5) 0.0213(4) -0.0087(5)
Mo1 0.0308(5) 0.0801(7) 0.0509(6) -0.0028(5) 0.0188(5) 0.0040(5)
Mo3 0.0307(5) 0.0756(7) 0.0438(6) -0.0093(5) 0.0178(4) -0.0103(5)
S5 0.0331(14) 0.0354(14) 0.0366(14) -0.0034(11) 0.0152(11) -0.0026(12)
S1 0.0327(15) 0.0569(18) 0.0412(15) -0.0054(13) 0.0196(12) -0.0024(12)
S8 0.0563(19) 0.071(2) 0.0609(19) 0.0012(16) 0.0216(15) 0.0050(15)
S7 0.064(2) 0.069(2) 0.068(2) -0.0039(16) 0.0244(17) -0.0044(16)
S4 0.0482(19) 0.104(3) 0.068(2) -0.0174(18) 0.0264(16) -0.0104(17)
S3 0.0510(19) 0.108(3) 0.066(2) -0.0111(18) 0.0220(16) -0.0031(17)
S2 0.059(2) 0.111(3) 0.081(2) -0.005(2) 0.0285(18) -0.0074(19)
S6 0.074(2) 0.086(2) 0.092(2) -0.0068(19) 0.036(2) -0.0081(18)
O1 0.044(4) 0.038(4) 0.033(4) 0.000(3) 0.023(3) -0.005(3)
O9 0.018(4) 0.047(4) 0.040(4) -0.004(3) 0.012(3) 0.001(3)
O12 0.039(4) 0.058(4) 0.045(4) -0.016(3) 0.020(3) -0.025(3)
O11 0.022(4) 0.077(5) 0.037(4) -0.006(3) 0.014(3) -0.002(3)
O2 0.036(4) 0.060(5) 0.035(4) 0.008(3) 0.019(3) -0.001(3)
O3 0.033(4) 0.041(4) 0.055(4) -0.012(3) 0.026(4) -0.014(3)
O4 0.034(4) 0.065(5) 0.047(4) 0.011(3) 0.017(3) 0.015(3)
O10 0.037(4) 0.060(5) 0.046(4) -0.005(3) 0.023(3) 0.004(3)
O8 0.030(4) 0.039(4) 0.050(4) 0.005(3) 0.013(3) -0.001(3)
O18 0.037(4) 0.059(5) 0.036(4) -0.003(3) 0.023(3) -0.002(3)
O15 0.037(4) 0.057(4) 0.031(4) 0.009(3) 0.016(3) 0.001(3)
O13 0.052(5) 0.061(5) 0.059(5) -0.026(4) 0.024(4) 0.009(4)
O14 0.047(5) 0.049(5) 0.050(4) -0.021(3) 0.025(4) -0.007(3)
O17 0.043(5) 0.061(5) 0.057(5) -0.014(4) 0.027(4) -0.023(4)
O6 0.056(5) 0.057(5) 0.082(6) -0.024(4) 0.039(4) 0.006(4)
O5 0.036(4) 0.067(5) 0.056(4) -0.003(4) 0.027(4) 0.006(4)
O7 0.073(5) 0.038(5) 0.071(5) 0.015(4) 0.024(4) -0.010(4)
O16 0.079(6) 0.037(5) 0.082(6) 0.017(4) 0.016(4) -0.013(4)
C15 0.033(6) 0.048(7) 0.036(6) -0.019(5) 0.023(5) -0.013(5)
N4 0.040(6) 0.049(6) 0.059(6) -0.005(5) 0.006(5) -0.011(4)
N6 0.031(5) 0.081(7) 0.046(5) -0.003(5) 0.011(4) 0.015(5)
C1 0.029(6) 0.042(6) 0.034(7) 0.005(5) 0.013(5) -0.006(5)
C2 0.024(6) 0.040(6) 0.039(6) 0.007(5) 0.010(5) -0.004(4)
C13 0.049(7) 0.036(6) 0.027(6) -0.013(5) 0.015(5) 0.005(5)
C10 0.037(6) 0.039(6) 0.042(6) -0.017(5) 0.019(5) -0.002(5)
C5 0.048(7) 0.031(6) 0.043(7) 0.003(5) 0.025(6) 0.005(5)
C24 0.049(7) 0.040(6) 0.044(6) 0.007(5) 0.032(5) 0.007(6)
C11 0.047(7) 0.032(6) 0.033(6) -0.017(5) 0.023(6) 0.002(5)
C8 0.049(7) 0.027(6) 0.031(5) 0.005(4) 0.022(5) -0.003(5)
N2 0.046(6) 0.106(8) 0.060(6) -0.008(6) 0.030(5) -0.014(5)
C18 0.037(6) 0.042(7) 0.035(6) 0.000(5) 0.020(5) 0.007(5)
C16 0.052(7) 0.033(6) 0.048(7) -0.007(5) 0.029(6) -0.012(5)
C23 0.043(7) 0.043(7) 0.038(6) 0.008(5) 0.024(5) -0.001(6)
C21 0.042(7) 0.053(8) 0.026(6) 0.012(5) 0.017(5) -0.005(6)
C12 0.039(6) 0.022(5) 0.037(6) -0.012(5) 0.022(5) -0.002(4)
C7 0.019(6) 0.064(7) 0.053(7) 0.006(5) 0.022(6) 0.012(5)
C14 0.052(8) 0.052(7) 0.031(6) -0.018(5) 0.019(6) -0.015(6)
N5 0.057(7) 0.143(9) 0.038(6) -0.018(6) 0.025(5) 0.004(6)
C20 0.053(7) 0.040(7) 0.032(6) 0.007(5) 0.025(5) -0.001(6)
C3 0.030(6) 0.030(6) 0.043(7) -0.001(5) 0.026(5) -0.003(4)
C19 0.053(7) 0.050(8) 0.024(6) 0.011(5) 0.015(5) 0.002(6)
C22 0.050(8) 0.054(9) 0.062(8) -0.005(7) 0.038(7) -0.020(7)
N3 0.051(7) 0.093(8) 0.070(7) -0.038(6) 0.024(5) -0.009(5)
C9 0.058(8) 0.045(7) 0.041(7) 0.001(6) 0.035(6) 0.022(6)
C17 0.051(8) 0.062(9) 0.033(6) -0.001(5) 0.016(6) 0.004(7)
C4 0.046(7) 0.036(6) 0.037(6) -0.009(5) 0.017(6) -0.007(5)
N1 0.045(7) 0.117(10) 0.096(8) 0.009(7) 0.022(6) 0.009(6)
C6 0.034(7) 0.041(7) 0.064(8) 0.005(6) 0.023(6) 0.011(5)
C54 0.056(7) 0.065(8) 0.048(7) 0.015(6) 0.026(6) 0.043(6)
C53 0.073(9) 0.080(9) 0.066(8) 0.002(6) 0.024(7) 0.036(7)
C40 0.055(7) 0.054(8) 0.102(9) -0.009(7) 0.042(7) -0.033(7)
C34 0.068(9) 0.150(12) 0.061(9) -0.021(8) 0.037(7) -0.043(8)
C44 0.053(8) 0.089(10) 0.092(9) 0.001(7) 0.003(7) -0.008(7)
C49 0.122(12) 0.164(14) 0.052(9) -0.002(9) 0.004(9) 0.026(10)
C30 0.062(9) 0.172(14) 0.115(11) -0.002(10) 0.041(9) -0.022(9)
C41 0.084(10) 0.067(9) 0.111(10) -0.010(7) 0.045(9) -0.019(8)
C42 0.063(10) 0.139(14) 0.133(13) -0.003(11) 0.045(10) -0.040(10)
C45 0.075(11) 0.238(17) 0.063(10) -0.035(10) -0.015(8) 0.008(11)
C31 0.040(8) 0.174(14) 0.152(13) -0.024(12) 0.045(10) -0.033(9)
C25 0.090(11) 0.140(13) 0.074(9) 0.024(10) 0.047(8) 0.062(10)
C50 0.056(9) 0.112(11) 0.099(10) -0.016(8) 0.022(8) 0.032(8)
C52 0.072(10) 0.123(12) 0.105(11) -0.007(9) 0.010(9) 0.039(9)
C51 0.059(9) 0.166(14) 0.114(12) -0.042(11) 0.006(8) 0.021(10)
C43 0.044(9) 0.133(14) 0.132(13) -0.014(10) 0.020(9) -0.034(9)
C33 0.094(11) 0.196(14) 0.054(8) -0.030(9) 0.038(8) -0.055(11)
C37 0.075(12) 0.151(14) 0.154(15) -0.071(12) 0.020(11) -0.022(11)
C32 0.081(11) 0.185(15) 0.107(12) -0.036(12) 0.047(10) -0.053(11)
C29 0.031(9) 0.211(17) 0.190(15) 0.026(13) -0.027(9) 0.047(10)
C38 0.168(17) 0.187(16) 0.147(15) -0.093(13) 0.020(14) -0.033(15)
C27 0.086(14) 0.177(18) 0.207(17) 0.024(17) 0.002(13) 0.096(14)
C35 0.082(11) 0.174(15) 0.107(11) -0.007(11) 0.035(9) -0.046(10)
C26 0.131(13) 0.133(13) 0.110(11) 0.024(10) 0.056(10) 0.075(12)
C39 0.167(16) 0.188(16) 0.076(11) -0.093(11) -0.022(10) -0.014(13)
C46 0.110(15) 0.33(2) 0.114(15) -0.048(16) -0.028(12) 0.029(15)
C28 0.074(13) 0.21(2) 0.232(18) 0.010(19) -0.046(13) 0.044(15)
C47 0.123(17) 0.34(2) 0.086(14) -0.055(15) 0.007(13) 0.030(18)
C36 0.107(13) 0.154(15) 0.122(13) -0.038(11) 0.015(11) -0.074(12)
C48 0.148(16) 0.30(2) 0.054(11) -0.001(12) 0.027(11) -0.007(17)

loop_
_atom_type_symbol
_atom_type_description
_atom_type_scat_dispersion_real
_atom_type_scat_dispersion_imag
_atom_type_scat_source
C C 0.0033 0.0016 'International Tables Vol C Tables 4.2.6.8 and 6.1.1.4'
H H 0.0000 0.0000 'International Tables Vol C Tables 4.2.6.8 and 6.1.1.4'
Mo Mo -1.6832 0.6857 'International Tables Vol C Tables 4.2.6.8 and 6.1.1.4'
N N 0.0061 0.0033 'International Tables Vol C Tables 4.2.6.8 and 6.1.1.4'
O O 0.0106 0.0060 'International Tables Vol C Tables 4.2.6.8 and 6.1.1.4'
S S 0.1246 0.1234 'International Tables Vol C Tables 4.2.6.8 and 6.1.1.4'

loop_
_geom_angle_atom_site_label_1
_geom_angle_atom_site_label_2
_geom_angle_atom_site_label_3
_geom_angle
S7 Mo4 S5 105.49(10)
S6 Mo4 S5 107.14(10)
S6 Mo4 S7 96.84(12)
S6 Mo4 O1 163.51(16)
S6 Mo4 N4 80.7(2)
O1 Mo4 S5 88.99(15)
O1 Mo4 S7 81.67(17)
O1 Mo4 N4 82.8(2)
O3 Mo4 S5 86.16(16)
O3 Mo4 S7 155.24(17)
O3 Mo4 S6 100.49(19)
O3 Mo4 O1 76.7(2)
O3 Mo4 N4 80.9(3)
N4 Mo4 S5 166.0(2)
N4 Mo4 S7 84.6(2)
S8 Mo6 S5 105.88(9)
S7 Mo6 S5 106.32(10)
S7 Mo6 S8 96.32(11)
S7 Mo6 N6 82.2(2)
O9 Mo6 S5 86.02(16)
O9 Mo6 S8 158.84(18)
O9 Mo6 S7 96.97(17)
O9 Mo6 O8 79.3(2)
O9 Mo6 N6 80.7(3)
O8 Mo6 S5 90.44(16)
O8 Mo6 S8 83.11(18)
O8 Mo6 S7 162.62(17)
O8 Mo6 N6 80.4(3)
N6 Mo6 S5 165.1(2)
N6 Mo6 S8 84.8(2)
S8 Mo5 S5 107.06(9)
S6 Mo5 S5 105.36(11)
S6 Mo5 S8 95.48(12)
O15 Mo5 S5 86.50(17)
O15 Mo5 S8 98.88(18)
O15 Mo5 S6 157.82(18)
O15 Mo5 O14 79.1(2)
O15 Mo5 N5 82.6(3)
O14 Mo5 S5 89.13(17)
O14 Mo5 S8 163.60(18)
O14 Mo5 S6 82.35(18)
O14 Mo5 N5 80.1(3)
N5 Mo5 S5 165.9(2)
N5 Mo5 S8 83.5(3)
N5 Mo5 S6 82.3(3)
S4 Mo2 S1 105.79(9)
S2 Mo2 S1 105.92(11)
S2 Mo2 S4 97.87(12)
O18 Mo2 S1 86.15(16)
O18 Mo2 S4 158.07(19)
O18 Mo2 S2 96.33(19)
O18 Mo2 O17 78.3(2)
O18 Mo2 N2 82.3(3)
O17 Mo2 S1 90.49(17)
O17 Mo2 S4 83.2(2)
O17 Mo2 S2 162.45(18)
O17 Mo2 N2 81.1(3)
N2 Mo2 S1 166.9(3)
N2 Mo2 S4 83.3(2)
N2 Mo2 S2 81.7(3)
S3 Mo1 S1 106.36(11)
S3 Mo1 S2 97.45(12)
S2 Mo1 S1 105.91(11)
O4 Mo1 S1 86.09(18)
O4 Mo1 S3 96.73(19)
O4 Mo1 S2 157.94(19)
O4 Mo1 O5 78.8(2)
O4 Mo1 N1 82.8(3)
O5 Mo1 S1 89.51(18)
O5 Mo1 S3 163.27(19)
O5 Mo1 S2 82.84(18)
O5 Mo1 N1 82.7(3)
N1 Mo1 S1 167.5(3)
N1 Mo1 S3 80.7(3)
N1 Mo1 S2 83.0(3)
S4 Mo3 S1 106.69(10)
S4 Mo3 S3 96.85(11)
S3 Mo3 S1 105.38(10)
O12 Mo3 S1 85.70(17)
O12 Mo3 S4 99.24(18)
O12 Mo3 S3 156.92(18)
O12 Mo3 O11 78.0(2)
O12 Mo3 N3 79.8(3)
O11 Mo3 S1 88.47(16)
O11 Mo3 S4 164.45(17)
O11 Mo3 S3 82.04(18)
O11 Mo3 N3 81.9(3)
N3 Mo3 S1 164.0(3)
N3 Mo3 S4 82.5(3)
N3 Mo3 S3 86.0(3)
Mo6 S5 Mo4 71.10(7)
Mo6 S5 Mo5 71.19(7)
Mo5 S5 Mo4 70.40(7)
Mo1 S1 Mo2 71.40(7)
Mo1 S1 Mo3 71.82(8)
Mo3 S1 Mo2 71.49(7)
Mo5 S8 Mo6 73.11(9)
Mo6 S7 Mo4 73.74(9)
Mo3 S4 Mo2 73.08(9)
Mo1 S3 Mo3 73.47(10)
Mo2 S2 Mo1 73.57(10)
Mo4 S6 Mo5 74.54(11)
C1 O1 Mo4 128.4(5)
C11 O9 Mo6 122.0(5)
C15 O12 Mo3 124.2(6)
C14 O11 Mo3 130.9(6)
C3 O3 Mo4 124.6(5)
C7 O4 Mo1 122.1(5)
C9 O8 Mo6 131.5(6)
C23 O18 Mo2 121.3(5)
C19 O15 Mo5 121.5(5)
C17 O14 Mo5 132.8(6)
C22 O17 Mo2 133.8(7)
C6 O5 Mo1 133.6(6)
O12 C15 C13 121.8(9)
O12 C15 C16 121.5(8)
C16 C15 C13 116.7(8)
C40 N4 Mo4 122.6(7)
C40 N4 C44 114.9(10)
C44 N4 Mo4 122.3(8)
C54 N6 Mo6 120.0(6)
C50 N6 Mo6 122.2(8)
C50 N6 C54 117.7(9)
O1 C1 O2 120.5(8)
O1 C1 C2 121.8(8)
O2 C1 C2 117.7(8)
C8 C2 C1 117.2(8)
C8 C2 C3 122.5(8)
C3 C2 C1 120.3(8)
C15 C13 C12 120.4(9)
C15 C13 C14 118.9(9)
C12 C13 C14 120.6(8)
C11 C10 C9 120.1(9)
C16 C10 C11 122.2(9)
C16 C10 C9 117.7(9)
C7 C5 C6 122.2(9)
C4 C5 C7 119.5(8)
C4 C5 C6 118.3(9)
C18 C24 H24 118.9
C23 C24 H24 118.9
C23 C24 C18 122.2(9)
O9 C11 C10 122.9(9)
O9 C11 C12 121.4(8)
C12 C11 C10 115.7(9)
C2 C8 H8 119.6
C2 C8 C7 120.7(8)
C7 C8 H8 119.6
C34 N2 Mo2 122.7(8)
C34 N2 C30 114.1(10)
C30 N2 Mo2 123.3(8)
C24 C18 C17 119.3(9)
C19 C18 C24 118.3(9)
C19 C18 C17 122.0(9)
C15 C16 C10 122.3(8)
C15 C16 H16 118.8
C10 C16 H16 118.8
O18 C23 C24 119.2(9)
O18 C23 C21 122.4(9)
C21 C23 C24 118.4(9)
C23 C21 C22 121.9(10)
C20 C21 C23 120.8(9)
C20 C21 C22 117.2(10)
C13 C12 H12 118.7
C11 C12 C13 122.6(8)
C11 C12 H12 118.7
O4 C7 C5 122.1(8)
O4 C7 C8 120.4(8)
C8 C7 C5 117.4(8)
O11 C14 O10 119.1(9)
O11 C14 C13 121.7(8)
O10 C14 C13 119.1(9)
C49 N5 Mo5 122.1(9)
C49 N5 C45 115.3(12)
C45 N5 Mo5 121.3(9)
C21 C20 H20 119.6
C21 C20 C19 120.7(9)
C19 C20 H20 119.6
O3 C3 C2 121.5(7)
O3 C3 C4 121.5(8)
C4 C3 C2 116.9(9)
O15 C19 C18 121.7(9)
O15 C19 C20 118.8(9)
C18 C19 C20 119.5(9)
O17 C22 C21 116.6(10)
O16 C22 O17 121.8(10)
O16 C22 C21 121.6(11)
C35 N3 Mo3 126.1(10)
C39 N3 Mo3 122.5(10)
C39 N3 C35 110.0(13)
O8 C9 C10 118.2(9)
O7 C9 O8 122.3(9)
O7 C9 C10 119.5(10)
O13 C17 O14 121.1(10)
O13 C17 C18 120.7(10)
O14 C17 C18 118.1(9)
C5 C4 H4 118.6
C3 C4 C5 122.8(8)
C3 C4 H4 118.6
C25 N1 Mo1 119.7(9)
C29 N1 Mo1 122.9(12)
C29 N1 C25 117.0(14)
O6 C6 O5 122.3(9)
O6 C6 C5 121.7(10)
O5 C6 C5 116.0(10)
N6 C54 H54 118.2
N6 C54 C53 123.6(11)
C53 C54 H54 118.2
C54 C53 H53 121.2
C52 C53 C54 117.6(12)
C52 C53 H53 121.2
N4 C40 H40 119.3
N4 C40 C41 121.4(12)
C41 C40 H40 119.3
N2 C34 H34 117.6
N2 C34 C33 124.8(12)
C33 C34 H34 117.6
N4 C44 H44 117.8
N4 C44 C43 124.5(12)
C43 C44 H44 117.8
N5 C49 H49 117.1
N5 C49 C48 125.8(15)
C48 C49 H49 117.1
N2 C30 H30 118.8
N2 C30 C31 122.3(14)
C31 C30 H30 118.8
C40 C41 H41 119.2
C42 C41 C40 121.6(14)
C42 C41 H41 119.2
C41 C42 H42 119.7
C41 C42 C43 120.5(15)
C43 C42 H42 119.7
N5 C45 H45 119.5
N5 C45 C46 120.9(16)
C46 C45 H45 119.5
C30 C31 H31 121.6
C32 C31 C30 116.9(14)
C32 C31 H31 121.6
N1 C25 H25 118.7
N1 C25 C26 122.7(15)
C26 C25 H25 118.7
N6 C50 H50 118.8
N6 C50 C51 122.4(13)
C51 C50 H50 118.8
C53 C52 H52 120.0
C53 C52 C51 120.0(13)
C51 C52 H52 120.0
C50 C51 C52 118.6(13)
C50 C51 H51 120.7
C52 C51 H51 120.7
C44 C43 H43 121.6
C42 C43 C44 116.8(14)
C42 C43 H43 121.6
C34 C33 H33 119.3
C32 C33 C34 121.3(15)
C32 C33 H33 119.3
C38 C37 H37 122.5
C38 C37 C36 115(2)
C36 C37 H37 122.5
C31 C32 H32 119.9
C33 C32 C31 120.2(16)
C33 C32 H32 119.9
N1 C29 H29 119.7
N1 C29 C28 120.7(19)
C28 C29 H29 119.7
C37 C38 H38 118.7
C37 C38 C39 123(2)
C39 C38 H38 118.7
C26 C27 H27 120.4
C26 C27 C28 119(2)
C28 C27 H27 120.4
N3 C35 H35 119.1
N3 C35 C36 121.8(15)
C36 C35 H35 119.1
C25 C26 H26 121.4
C27 C26 C25 117.2(18)
C27 C26 H26 121.4
N3 C39 C38 128.0(18)
N3 C39 H39 116.0
C38 C39 H39 116.0
C45 C46 H46 120.3
C47 C46 C45 119.4(19)
C47 C46 H46 120.3
C29 C28 H28 118.6
C27 C28 C29 123(2)
C27 C28 H28 118.6
C46 C47 H47 119.2
C48 C47 C46 122(2)
C48 C47 H47 119.2
C37 C36 C35 121.7(17)
C37 C36 H36 119.1
C35 C36 H36 119.1
C49 C48 H48 121.6
C47 C48 C49 117(2)
C47 C48 H48 121.6

loop_
_geom_bond_atom_site_label_1
_geom_bond_atom_site_label_2
_geom_bond_distance
Mo4 S5 2.346(2)
Mo4 S7 2.278(3)
Mo4 S6 2.199(3)
Mo4 O1 2.254(6)
Mo4 O3 2.023(6)
Mo4 N4 2.266(8)
Mo6 S5 2.338(2)
Mo6 S8 2.304(3)
Mo6 S7 2.261(3)
Mo6 O9 2.040(5)
Mo6 O8 2.135(6)
Mo6 N6 2.283(8)
Mo5 S5 2.339(2)
Mo5 S8 2.267(3)
Mo5 S6 2.260(3)
Mo5 O15 2.029(5)
Mo5 O14 2.153(6)
Mo5 N5 2.257(9)
Mo2 S1 2.341(2)
Mo2 S4 2.306(3)
Mo2 S2 2.276(4)
Mo2 O18 2.037(6)
Mo2 O17 2.143(7)
Mo2 N2 2.275(8)
Mo1 S1 2.336(3)
Mo1 S3 2.277(3)
Mo1 S2 2.282(3)
Mo1 O4 2.030(6)
Mo1 O5 2.178(7)
Mo1 N1 2.251(11)
Mo3 S1 2.337(3)
Mo3 S4 2.283(3)
Mo3 S3 2.306(3)
Mo3 O12 2.006(6)
Mo3 O11 2.185(6)
Mo3 N3 2.269(9)
O1 C1 1.273(10)
O9 C11 1.321(10)
O12 C15 1.331(10)
O11 C14 1.246(10)
O2 C1 1.285(10)
O3 C3 1.334(10)
O4 C7 1.360(10)
O10 C14 1.302(10)
O8 C9 1.305(11)
O18 C23 1.369(10)
O15 C19 1.365(10)
O13 C17 1.239(11)
O14 C17 1.281(11)
O17 C22 1.292(12)
O6 C6 1.207(11)
O5 C6 1.289(11)
O7 C9 1.257(11)
O16 C22 1.208(12)
C15 C13 1.411(12)
C15 C16 1.387(12)
N4 C40 1.305(12)
N4 C44 1.350(13)
N6 C54 1.347(12)
N6 C50 1.319(13)
C1 C2 1.481(12)
C2 C8 1.377(11)
C2 C3 1.397(11)
C13 C12 1.415(12)
C13 C14 1.479(12)
C10 C11 1.405(12)
C10 C16 1.389(12)
C10 C9 1.527(12)
C5 C7 1.412(12)
C5 C4 1.412(12)
C5 C6 1.509(12)
C24 H24 0.9500
C24 C18 1.409(12)
C24 C23 1.394(12)
C11 C12 1.392(11)
C8 H8 0.9500
C8 C7 1.411(11)
N2 C34 1.283(13)
N2 C30 1.376(14)
C18 C19 1.396(12)
C18 C17 1.489(13)
C16 H16 0.9500
C23 C21 1.386(12)
C21 C20 1.383(12)
C21 C22 1.504(13)
C12 H12 0.9500
N5 C49 1.269(15)
N5 C45 1.344(15)
C20 H20 0.9500
C20 C19 1.409(12)
C3 C4 1.367(11)
N3 C35 1.340(15)
N3 C39 1.216(18)
C4 H4 0.9500
N1 C25 1.316(16)
N1 C29 1.314(15)
C54 H54 0.9500
C54 C53 1.371(12)
C53 H53 0.9500
C53 C52 1.356(15)
C40 H40 0.9500
C40 C41 1.414(14)
C34 H34 0.9500
C34 C33 1.429(15)
C44 H44 0.9500
C44 C43 1.416(16)
C49 H49 0.9500
C49 C48 1.470(19)
C30 H30 0.9500
C30 C31 1.445(16)
C41 H41 0.9500
C41 C42 1.296(16)
C42 H42 0.9500
C42 C43 1.308(18)
C45 H45 0.9500
C45 C46 1.40(2)
C31 H31 0.9500
C31 C32 1.374(19)
C25 H25 0.9500
C25 C26 1.455(17)
C50 H50 0.9500
C50 C51 1.374(16)
C52 H52 0.9500
C52 C51 1.385(17)
C51 H51 0.9500
C43 H43 0.9500
C33 H33 0.9500
C33 C32 1.235(17)
C37 H37 0.9500
C37 C38 1.22(2)
C37 C36 1.28(2)
C32 H32 0.9500
C29 H29 0.9500
C29 C28 1.39(2)
C38 H38 0.9500
C38 C39 1.430(19)
C27 H27 0.9500
C27 C26 1.31(2)
C27 C28 1.32(2)
C35 H35 0.9500
C35 C36 1.457(19)
C26 H26 0.9500
C39 H39 0.9500
C46 H46 0.9500
C46 C47 1.37(2)
C28 H28 0.9500
C47 H47 0.9500
C47 C48 1.22(2)
C36 H36 0.9500
C48 H48 0.9500

loop_
_smtbx_masks_void_nr
_smtbx_masks_void_average_x
_smtbx_masks_void_average_y
_smtbx_masks_void_average_z
_smtbx_masks_void_volume
_smtbx_masks_void_count_electrons
1 -0.109 -0.158 -0.254 6488.7 1721.3
2 0.000 0.256 0.250 7.1 0.0
3 0.000 0.744 0.750 7.1 0.0
4 0.500 0.244 0.750 7.1 0.0
5 0.500 0.756 0.250 7.1 0.0
